data_1508503
loop_
_publ_author_name
'Hayward, S.A.'
'Morrison, F.D.'
'Redfern, S.A.T.'
'Salje, E.K.H.'
'Scott, J.F.'
'Knight, K.S.'
'Tarantino, S.'
'Glazer, A.M.'
'Shuvaeva, V.'
'Daniel, P.'
'Zhang, M.'
'Carpenter, M.A.'

_publ_section_title
;
 Transformation processes in LaAlO3: neutron diffraction, dielectric,
 thermal, optical and Raman studies
;
_journal_issue 5
_journal_name_full 'Physical Review B'
_journal_volume 72
_journal_year 2005
_chemical_formula_structural 'La (Al O3)'
_chemical_formula_sum 'Al La O3'
_chemical_name_systematic 'Lanthanum Aluminate'
_space_group_IT_number 167
_symmetry_Int_Tables_number 167
_symmetry_space_group_name_Hall '-R 3 2"c'
_symmetry_space_group_name_H-M 'R -3 c :H'
_cell_angle_alpha 90.
_cell_angle_beta 90.
_cell_angle_gamma 120.
_cell_formula_units_Z 6
_cell_length_a 5.38641(16)
_cell_length_b 5.38641(16)
_cell_length_c 13.1907(6)
_cell_volume 331.43(2)
_journal_article_reference 054110
_journal_pages_number 17
_cod_data_source_file LaAlO3_R-3cH_DC234.cif
_cod_data_source_block chateigner_1508502
_cod_original_cell_volume 331.43
_cod_original_sg_symbol_H-M 'R -3 c H'
_cod_original_formula_sum 'Al1 La1 O3'
_cod_database_code 1508503

loop_
_symmetry_equiv_pos_site_id
_symmetry_equiv_pos_as_xyz
1 'x-y, -y, -z+1/2'
2 '-x, -x+y, -z+1/2'
3 'y, x, -z+1/2'
4 'x-y, x, -z'
5 'y, -x+y, -z'
6 '-x, -y, -z'
7 '-x+y, y, z+1/2'
8 'x, x-y, z+1/2'
9 '-y, -x, z+1/2'
10 '-x+y, -x, z'
11 '-y, x-y, z'
12 'x, y, z'
13 'x-y+2/3, -y+1/3, -z+5/6'
14 'x-y+1/3, -y+2/3, -z+1/6'
15 '-x+2/3, -x+y+1/3, -z+5/6'
16 '-x+1/3, -x+y+2/3, -z+1/6'
17 'y+2/3, x+1/3, -z+5/6'
18 'y+1/3, x+2/3, -z+1/6'
19 'x-y+2/3, x+1/3, -z+1/3'
20 'x-y+1/3, x+2/3, -z+2/3'
21 'y+2/3, -x+y+1/3, -z+1/3'
22 'y+1/3, -x+y+2/3, -z+2/3'
23 '-x+2/3, -y+1/3, -z+1/3'
24 '-x+1/3, -y+2/3, -z+2/3'
25 '-x+y+2/3, y+1/3, z+5/6'
26 '-x+y+1/3, y+2/3, z+1/6'
27 'x+2/3, x-y+1/3, z+5/6'
28 'x+1/3, x-y+2/3, z+1/6'
29 '-y+2/3, -x+1/3, z+5/6'
30 '-y+1/3, -x+2/3, z+1/6'
31 '-x+y+2/3, -x+1/3, z+1/3'
32 '-x+y+1/3, -x+2/3, z+2/3'
33 '-y+2/3, x-y+1/3, z+1/3'
34 '-y+1/3, x-y+2/3, z+2/3'
35 'x+2/3, y+1/3, z+1/3'
36 'x+1/3, y+2/3, z+2/3'

loop_
_atom_site_label
_atom_site_type_symbol
_atom_site_symmetry_multiplicity
_atom_site_Wyckoff_symbol
_atom_site_fract_x
_atom_site_fract_y
_atom_site_fract_z
_atom_site_U_iso_or_equiv
_atom_site_occupancy
_atom_site_attached_hydrogens
La1 La3+ 6 a 0. 0. 0.250 0.0 1. 0
Al1 Al3+ 6 b 0. 0. 0. 0.0 1. 0
O1 O2- 18 e 0.5116(2) 0. 0.250 0.0 1. 0

loop_
_atom_type_symbol
_atom_type_oxidation_number
Al3+ 3
La3+ 3
O2- -2

loop_
_cod_related_entry_id
_cod_related_entry_database
_cod_related_entry_code
1 MPOD 1000309
